data_7061249
loop_
_publ_author_name
'Goudarzi, Atousa'
'Ghassemzadeh, Mitra'
'Saeidifar, Maryam'
'Aghapoor, Kioumars'
'Mohsenzadeh, Farshid'
'Neum\"uller, Bernhard'

_publ_section_title
;
 &#x000D; In vitro cytotoxicity and antibacterial activity of
 [Pd(AMTTO)(PPh3)2]: a novel promising palladium(ii) complex
;
_journal_name_full 'New Journal of Chemistry'
_journal_paper_doi 10.1039/D1NJ05545C
_journal_year 2022
_chemical_formula_moiety 'C40 H34 N4 O P2 Pd S'
_chemical_formula_sum 'C40 H34 N4 O P2 Pd S'
_chemical_formula_weight 787.11
_space_group_crystal_system monoclinic
_space_group_IT_number 14
_space_group_name_Hall '-P 2ybc'
_space_group_name_H-M_alt 'P 1 21/c 1'
_atom_sites_solution_hydrogens geom
_atom_sites_solution_primary direct
_atom_sites_solution_secondary difmap
_audit_creation_method SHELXL-2016/6
_audit_update_record
;
2021-10-12 deposited with the CCDC.	2022-01-10 downloaded from the CCDC.
;
_cell_angle_alpha 90
_cell_angle_beta 93.06(1)
_cell_angle_gamma 90
_cell_formula_units_Z 4
_cell_length_a 10.087(1)
_cell_length_b 19.325(1)
_cell_length_c 18.562(1)
_cell_measurement_reflns_used 10000
_cell_measurement_temperature 100(2)
_cell_measurement_theta_max 25.2
_cell_measurement_theta_min 2.1
_cell_volume 3613.2(4)
_computing_cell_refinement 'IPDS 2T (Stoe)'
_computing_data_collection 'IPDS 2T (Stoe)'
_computing_data_reduction 'IPDS 2T (Stoe)'
_computing_molecular_graphics 'WinGX (Farrugia, 2012)'
_computing_publication_material 'WinGX (Farrugia, 2012)'
_computing_structure_refinement 'SHELXL-2016/6 (Sheldrick, 2016)'
_computing_structure_solution
;
 SIR-92 (Altomare, Cascarano, Giacovazzo, Guagliardi, Burla, Polidori,
        Camalli, 1992)
;
_diffrn_ambient_temperature 100(2)
_diffrn_measured_fraction_theta_full 0.999
_diffrn_measured_fraction_theta_max 0.997
_diffrn_measurement_device_type 'IPDS 2T (Stoe)'
_diffrn_measurement_method 'IPDS 2T (Stoe)'
_diffrn_radiation_type MoK\a
_diffrn_radiation_wavelength 0.71073
_diffrn_reflns_av_R_equivalents 0.0468
_diffrn_reflns_av_unetI/netI 0.0370
_diffrn_reflns_Laue_measured_fraction_full 0.999
_diffrn_reflns_Laue_measured_fraction_max 0.997
_diffrn_reflns_limit_h_max 12
_diffrn_reflns_limit_h_min -10
_diffrn_reflns_limit_k_max 23
_diffrn_reflns_limit_k_min -23
_diffrn_reflns_limit_l_max 22
_diffrn_reflns_limit_l_min -22
_diffrn_reflns_number 21767
_diffrn_reflns_point_group_measured_fraction_full 0.999
_diffrn_reflns_point_group_measured_fraction_max 0.997
_diffrn_reflns_theta_full 25.242
_diffrn_reflns_theta_max 25.883
_diffrn_reflns_theta_min 2.022
_diffrn_source 'fine-focus sealed tube'
_exptl_absorpt_coefficient_mu 0.698
_exptl_absorpt_correction_T_max 0.95
_exptl_absorpt_correction_T_min 0.88
_exptl_absorpt_correction_type numerical
_exptl_absorpt_process_details 'X-red32/X-area (Stoe)'
_exptl_crystal_colour orange
_exptl_crystal_density_diffrn 1.447
_exptl_crystal_description 'small rods'
_exptl_crystal_F_000 1608
_exptl_crystal_size_max 0.21
_exptl_crystal_size_mid 0.09
_exptl_crystal_size_min 0.09
_refine_diff_density_max 0.428
_refine_diff_density_min -0.785
_refine_diff_density_rms 0.059
_refine_ls_extinction_method none
_refine_ls_goodness_of_fit_ref 1.013
_refine_ls_hydrogen_treatment constr
_refine_ls_matrix_type full
_refine_ls_number_parameters 443
_refine_ls_number_reflns 7005
_refine_ls_number_restraints 0
_refine_ls_restrained_S_all 1.013
_refine_ls_R_factor_all 0.0316
_refine_ls_R_factor_gt 0.0247
_refine_ls_shift/su_max 0.003
_refine_ls_shift/su_mean 0.000
_refine_ls_structure_factor_coef Fsqd
_refine_ls_weighting_details 'w=1/[\s^2^(Fo^2^)+(0.0353P)^2^] where P=(Fo^2^+2Fc^2^)/3'
_refine_ls_weighting_scheme calc
_refine_ls_wR_factor_gt 0.0602
_refine_ls_wR_factor_ref 0.0622
_reflns_Friedel_coverage 0.000
_reflns_number_gt 6056
_reflns_number_total 7005
_reflns_threshold_expression 'I > 2\s(I)'
_cod_data_source_file d1nj05545c2.cif
_cod_data_source_block shelx
_cod_depositor_comments
;
The following automatic conversions were performed:

data item '_atom_sites_solution_primary' value 'direct methods' was
changed to 'direct'.

Automatic conversion script
Id: cif_fix_values 7556 2019-12-06 15:28:31Z antanas 
;
_cod_original_sg_symbol_H-M 'P 21/c'
_cod_database_code 7061249
_shelx_shelxl_version_number 2016/6
_shelx_space_group_comment
;
The symmetry employed for this shelxl refinement is uniquely defined
by the following loop, which should always be used as a source of
symmetry information in preference to the above space-group names.
They are only intended as comments.
;

loop_
_space_group_symop_operation_xyz
'x, y, z'
'-x, y+1/2, -z+1/2'
'-x, -y, -z'
'x, -y-1/2, z-1/2'

loop_
_atom_site_label
_atom_site_type_symbol
_atom_site_fract_x
_atom_site_fract_y
_atom_site_fract_z
_atom_site_U_iso_or_equiv
_atom_site_adp_type
_atom_site_occupancy
_atom_site_site_symmetry_order
_atom_site_calc_flag
_atom_site_refinement_flags_posn
_atom_site_refinement_flags_adp
_atom_site_refinement_flags_occupancy
_atom_site_disorder_assembly
_atom_site_disorder_group
Pd1 Pd 0.47792(2) 0.14471(2) 0.69389(2) 0.01506(5) Uani 1 1 d . . . . .
S1 S 0.49544(5) 0.26153(2) 0.67109(2) 0.01981(10) Uani 1 1 d . . . . .
O1 O 0.14009(13) 0.15853(7) 0.51362(7) 0.0224(3) Uani 1 1 d . . . . .
N1 N 0.29845(15) 0.21116(8) 0.58624(8) 0.0183(3) Uani 1 1 d . . . . .
N2 N 0.33225(19) 0.14922(9) 0.61694(10) 0.0337(5) Uani 1 1 d . . . . .
H1 H 0.290017 0.111306 0.602912 0.040 Uiso 1 1 calc R U . . .
N3 N 0.33344(16) 0.33149(9) 0.58144(8) 0.0235(4) Uani 1 1 d . . . . .
N4 N 0.23521(17) 0.33633(9) 0.52866(9) 0.0250(4) Uani 1 1 d . . . . .
C1 C 0.36371(18) 0.26976(10) 0.60753(9) 0.0186(4) Uani 1 1 d . . . . .
C2 C 0.17271(19) 0.28080(11) 0.50429(10) 0.0219(4) Uani 1 1 d . . . . .
C3 C 0.19772(17) 0.21276(10) 0.53206(9) 0.0186(4) Uani 1 1 d . . . . .
C4 C 0.0682(2) 0.28919(12) 0.44427(12) 0.0335(5) Uani 1 1 d . . . . .
H41 H 0.047335 0.338398 0.437829 0.050 Uiso 1 1 calc R U . . .
H42 H -0.012040 0.264075 0.456298 0.050 Uiso 1 1 calc R U . . .
H43 H 0.101202 0.270571 0.399489 0.050 Uiso 1 1 calc R U . . .
P1 P 0.43957(4) 0.02834(2) 0.70834(2) 0.01592(10) Uani 1 1 d . . . . .
C5 C 0.30619(18) -0.00522(10) 0.64751(9) 0.0183(4) Uani 1 1 d . . . . .
C6 C 0.32434(19) -0.05585(11) 0.59558(10) 0.0235(4) Uani 1 1 d . . . . .
H61 H 0.410743 -0.073265 0.588473 0.028 Uiso 1 1 calc R U . . .
C7 C 0.2159(2) -0.08089(11) 0.55415(11) 0.0268(4) Uani 1 1 d . . . . .
H71 H 0.228689 -0.115917 0.519289 0.032 Uiso 1 1 calc R U . . .
C8 C 0.0901(2) -0.05550(11) 0.56303(11) 0.0266(4) Uani 1 1 d . . . . .
H81 H 0.016681 -0.072661 0.534230 0.032 Uiso 1 1 calc R U . . .
C9 C 0.07156(19) -0.00471(11) 0.61433(11) 0.0266(4) Uani 1 1 d . . . . .
H91 H -0.014829 0.013196 0.620461 0.032 Uiso 1 1 calc R U . . .
C10 C 0.17853(18) 0.02000(10) 0.65666(10) 0.0216(4) Uani 1 1 d . . . . .
H101 H 0.164913 0.054336 0.692138 0.026 Uiso 1 1 calc R U . . .
C11 C 0.58106(17) -0.02473(10) 0.68899(10) 0.0182(4) Uani 1 1 d . . . . .
C12 C 0.63229(18) -0.07710(10) 0.73358(10) 0.0201(4) Uani 1 1 d . . . . .
H121 H 0.595414 -0.085592 0.778783 0.024 Uiso 1 1 calc R U . . .
C13 C 0.73732(19) -0.11692(11) 0.71198(10) 0.0233(4) Uani 1 1 d . . . . .
H131 H 0.773116 -0.152298 0.742770 0.028 Uiso 1 1 calc R U . . .
C14 C 0.79037(18) -0.10542(11) 0.64574(10) 0.0247(4) Uani 1 1 d . . . . .
H141 H 0.861221 -0.133494 0.630859 0.030 Uiso 1 1 calc R U . . .
C15 C 0.74035(19) -0.05303(11) 0.60110(10) 0.0231(4) Uani 1 1 d . . . . .
H151 H 0.776715 -0.045257 0.555627 0.028 Uiso 1 1 calc R U . . .
C16 C 0.63775(18) -0.01225(10) 0.62280(10) 0.0202(4) Uani 1 1 d . . . . .
H161 H 0.605234 0.024501 0.592812 0.024 Uiso 1 1 calc R U . . .
C17 C 0.37800(17) 0.00277(10) 0.79453(9) 0.0187(4) Uani 1 1 d . . . . .
C18 C 0.34707(19) -0.06661(10) 0.80721(10) 0.0218(4) Uani 1 1 d . . . . .
H181 H 0.361063 -0.100484 0.771312 0.026 Uiso 1 1 calc R U . . .
C19 C 0.2962(2) -0.08589(11) 0.87190(10) 0.0265(4) Uani 1 1 d . . . . .
H191 H 0.277703 -0.133189 0.881062 0.032 Uiso 1 1 calc R U . . .
C20 C 0.2722(2) -0.03615(12) 0.92341(11) 0.0301(5) Uani 1 1 d . . . . .
H201 H 0.237218 -0.049563 0.967831 0.036 Uiso 1 1 calc R U . . .
C21 C 0.2987(2) 0.03285(12) 0.91063(10) 0.0287(5) Uani 1 1 d . . . . .
H211 H 0.280738 0.066849 0.945770 0.034 Uiso 1 1 calc R U . . .
C22 C 0.35186(19) 0.05214(11) 0.84608(10) 0.0227(4) Uani 1 1 d . . . . .
H221 H 0.370419 0.099482 0.837208 0.027 Uiso 1 1 calc R U . . .
P2 P 0.65380(4) 0.15632(3) 0.77631(2) 0.01638(10) Uani 1 1 d . . . . .
C23 C 0.75053(18) 0.08225(10) 0.81055(9) 0.0194(4) Uani 1 1 d . . . . .
C24 C 0.6973(2) 0.04124(10) 0.86404(10) 0.0222(4) Uani 1 1 d . . . . .
H241 H 0.611490 0.051232 0.880017 0.027 Uiso 1 1 calc R U . . .
C25 C 0.7690(2) -0.01378(11) 0.89380(10) 0.0265(4) Uani 1 1 d . . . . .
H251 H 0.731814 -0.041800 0.929614 0.032 Uiso 1 1 calc R U . . .
C26 C 0.8945(2) -0.02794(11) 0.87146(11) 0.0309(5) Uani 1 1 d . . . . .
H261 H 0.944454 -0.064996 0.892810 0.037 Uiso 1 1 calc R U . . .
C27 C 0.9474(2) 0.01148(12) 0.81833(12) 0.0346(5) Uani 1 1 d . . . . .
H271 H 1.033258 0.001060 0.802571 0.041 Uiso 1 1 calc R U . . .
C28 C 0.8760(2) 0.06636(12) 0.78770(11) 0.0276(4) Uani 1 1 d . . . . .
H281 H 0.912935 0.093237 0.750902 0.033 Uiso 1 1 calc R U . . .
C29 C 0.61306(18) 0.20154(10) 0.85843(9) 0.0196(4) Uani 1 1 d . . . . .
C30 C 0.69853(19) 0.19791(11) 0.92048(10) 0.0217(4) Uani 1 1 d . . . . .
H301 H 0.775586 0.169633 0.920636 0.026 Uiso 1 1 calc R U . . .
C31 C 0.6711(2) 0.23528(11) 0.98136(10) 0.0245(4) Uani 1 1 d . . . . .
H311 H 0.728942 0.232340 1.023329 0.029 Uiso 1 1 calc R U . . .
C32 C 0.5595(2) 0.27698(11) 0.98143(10) 0.0248(4) Uani 1 1 d . . . . .
H321 H 0.541900 0.303270 1.023095 0.030 Uiso 1 1 calc R U . . .
C33 C 0.4738(2) 0.28042(11) 0.92099(10) 0.0248(4) Uani 1 1 d . . . . .
H331 H 0.396815 0.308681 0.921341 0.030 Uiso 1 1 calc R U . . .
C34 C 0.49998(19) 0.24268(10) 0.85968(9) 0.0211(4) Uani 1 1 d . . . . .
H341 H 0.440337 0.244963 0.818374 0.025 Uiso 1 1 calc R U . . .
C35 C 0.77874(17) 0.20987(10) 0.73589(9) 0.0189(4) Uani 1 1 d . . . . .
C36 C 0.82287(19) 0.18919(11) 0.66909(10) 0.0231(4) Uani 1 1 d . . . . .
H361 H 0.783228 0.150368 0.645063 0.028 Uiso 1 1 calc R U . . .
C37 C 0.92424(19) 0.22496(12) 0.63758(11) 0.0282(5) Uani 1 1 d . . . . .
H371 H 0.955839 0.209824 0.592919 0.034 Uiso 1 1 calc R U . . .
C38 C 0.9791(2) 0.28292(12) 0.67169(12) 0.0311(5) Uani 1 1 d . . . . .
H381 H 1.048608 0.307485 0.650447 0.037 Uiso 1 1 calc R U . . .
C39 C 0.9326(2) 0.30500(12) 0.73656(11) 0.0296(5) Uani 1 1 d . . . . .
H391 H 0.968471 0.345629 0.758861 0.036 Uiso 1 1 calc R U . . .
C40 C 0.83424(19) 0.26833(11) 0.76935(10) 0.0237(4) Uani 1 1 d . . . . .
H401 H 0.804706 0.283090 0.814607 0.028 Uiso 1 1 calc R U . . .

loop_
_atom_site_aniso_label
_atom_site_aniso_U_11
_atom_site_aniso_U_22
_atom_site_aniso_U_33
_atom_site_aniso_U_23
_atom_site_aniso_U_13
_atom_site_aniso_U_12
Pd1 0.01394(8) 0.01462(9) 0.01634(7) 0.00034(5) -0.00178(5) -0.00147(5)
S1 0.0214(2) 0.0158(2) 0.0214(2) 0.00155(18) -0.00583(17) -0.00325(19)
O1 0.0193(7) 0.0227(7) 0.0247(6) -0.0017(6) -0.0040(5) -0.0016(6)
N1 0.0164(7) 0.0187(8) 0.0194(7) 0.0014(6) -0.0023(6) -0.0005(6)
N2 0.0404(11) 0.0147(9) 0.0431(10) 0.0063(8) -0.0241(9) -0.0073(8)
N3 0.0238(8) 0.0205(9) 0.0253(8) 0.0031(7) -0.0062(7) -0.0002(7)
N4 0.0246(8) 0.0231(9) 0.0265(8) 0.0031(7) -0.0050(7) 0.0020(7)
C1 0.0175(9) 0.0183(10) 0.0197(8) 0.0005(7) -0.0007(7) -0.0013(8)
C2 0.0189(9) 0.0236(11) 0.0230(9) 0.0013(8) -0.0009(7) 0.0023(8)
C3 0.0140(8) 0.0239(10) 0.0177(8) -0.0017(7) -0.0003(7) 0.0011(8)
C4 0.0317(11) 0.0304(12) 0.0366(11) 0.0063(9) -0.0150(9) 0.0014(9)
P1 0.0140(2) 0.0154(2) 0.0183(2) -0.00039(18) 0.00008(17) -0.00081(18)
C5 0.0172(9) 0.0162(9) 0.0213(8) 0.0023(7) -0.0012(7) -0.0029(7)
C6 0.0187(9) 0.0229(11) 0.0285(9) -0.0024(8) -0.0019(8) 0.0009(8)
C7 0.0258(10) 0.0241(11) 0.0300(10) -0.0073(8) -0.0036(8) -0.0004(9)
C8 0.0209(10) 0.0259(11) 0.0321(10) -0.0026(9) -0.0059(8) -0.0049(8)
C9 0.0162(9) 0.0288(12) 0.0348(10) -0.0012(9) 0.0003(8) -0.0017(8)
C10 0.0187(9) 0.0211(10) 0.0250(9) -0.0025(8) 0.0019(7) -0.0022(8)
C11 0.0135(8) 0.0175(10) 0.0234(9) -0.0032(7) -0.0014(7) -0.0023(7)
C12 0.0179(9) 0.0199(10) 0.0224(8) -0.0023(7) -0.0006(7) -0.0009(8)
C13 0.0186(9) 0.0216(10) 0.0291(9) -0.0004(8) -0.0041(7) 0.0015(8)
C14 0.0154(9) 0.0265(11) 0.0323(10) -0.0062(9) 0.0014(8) 0.0020(8)
C15 0.0172(9) 0.0260(11) 0.0262(9) -0.0045(8) 0.0036(7) -0.0026(8)
C16 0.0158(9) 0.0217(10) 0.0229(8) 0.0003(8) -0.0016(7) -0.0017(8)
C17 0.0145(8) 0.0209(10) 0.0207(8) 0.0010(7) 0.0011(7) 0.0003(7)
C18 0.0213(9) 0.0199(10) 0.0243(9) -0.0008(8) 0.0017(7) 0.0000(8)
C19 0.0295(10) 0.0217(11) 0.0287(10) 0.0051(8) 0.0042(8) -0.0017(9)
C20 0.0371(12) 0.0300(12) 0.0238(9) 0.0010(9) 0.0073(9) -0.0018(10)
C21 0.0359(12) 0.0277(12) 0.0230(9) -0.0043(8) 0.0065(8) 0.0003(9)
C22 0.0227(10) 0.0203(10) 0.0255(9) -0.0007(8) 0.0026(7) -0.0013(8)
P2 0.0143(2) 0.0177(2) 0.0169(2) 0.00035(18) -0.00141(17) -0.00117(18)
C23 0.0199(9) 0.0190(10) 0.0190(8) -0.0023(7) -0.0030(7) -0.0014(8)
C24 0.0223(9) 0.0224(10) 0.0214(8) -0.0026(8) -0.0033(7) -0.0025(8)
C25 0.0382(12) 0.0193(10) 0.0214(9) 0.0003(8) -0.0051(8) -0.0021(9)
C26 0.0372(12) 0.0230(11) 0.0317(10) 0.0006(9) -0.0074(9) 0.0080(9)
C27 0.0298(11) 0.0342(13) 0.0397(12) 0.0029(10) 0.0013(9) 0.0107(10)
C28 0.0246(10) 0.0292(11) 0.0293(10) 0.0049(9) 0.0040(8) 0.0036(9)
C29 0.0191(9) 0.0203(10) 0.0193(8) 0.0012(7) 0.0003(7) -0.0052(8)
C30 0.0201(9) 0.0228(10) 0.0219(9) 0.0002(8) -0.0018(7) -0.0022(8)
C31 0.0286(10) 0.0249(11) 0.0193(8) -0.0005(8) -0.0038(7) -0.0064(9)
C32 0.0302(10) 0.0239(11) 0.0207(8) -0.0024(8) 0.0054(8) -0.0058(9)
C33 0.0237(10) 0.0257(11) 0.0254(9) 0.0019(8) 0.0047(8) 0.0023(9)
C34 0.0205(9) 0.0234(10) 0.0193(8) 0.0018(8) -0.0005(7) -0.0023(8)
C35 0.0144(8) 0.0207(10) 0.0213(8) 0.0032(7) -0.0029(7) 0.0000(7)
C36 0.0195(9) 0.0265(11) 0.0230(9) 0.0014(8) -0.0014(7) 0.0002(8)
C37 0.0206(10) 0.0385(13) 0.0257(9) 0.0071(9) 0.0036(8) 0.0027(9)
C38 0.0196(10) 0.0366(13) 0.0371(11) 0.0114(10) 0.0014(8) -0.0067(9)
C39 0.0243(10) 0.0281(12) 0.0360(11) 0.0033(9) -0.0027(8) -0.0072(9)
C40 0.0194(9) 0.0248(11) 0.0265(9) 0.0023(8) -0.0013(7) -0.0024(8)

loop_
_atom_type_symbol
_atom_type_description
_atom_type_scat_dispersion_real
_atom_type_scat_dispersion_imag
_atom_type_scat_source
C C 0.0033 0.0016 'International Tables Vol C Tables 4.2.6.8 and 6.1.1.4'
H H 0.0000 0.0000 'International Tables Vol C Tables 4.2.6.8 and 6.1.1.4'
N N 0.0061 0.0033 'International Tables Vol C Tables 4.2.6.8 and 6.1.1.4'
P P 0.1023 0.0942 'International Tables Vol C Tables 4.2.6.8 and 6.1.1.4'
S S 0.1246 0.1234 'International Tables Vol C Tables 4.2.6.8 and 6.1.1.4'
O O 0.0106 0.0060 'International Tables Vol C Tables 4.2.6.8 and 6.1.1.4'
Pd Pd -0.9988 1.0072 'International Tables Vol C Tables 4.2.6.8 and 6.1.1.4'

loop_
_geom_angle_atom_site_label_1
_geom_angle_atom_site_label_2
_geom_angle_atom_site_label_3
_geom_angle
_geom_angle_site_symmetry_1
_geom_angle_site_symmetry_3
_geom_angle_publ_flag
N2 Pd1 P2 171.11(5) . . ?
N2 Pd1 P1 90.24(5) . . ?
P2 Pd1 P1 98.452(17) . . ?
N2 Pd1 S1 83.48(5) . . ?
P2 Pd1 S1 87.847(17) . . ?
P1 Pd1 S1 173.666(16) . . ?
C1 S1 Pd1 98.68(7) . . ?
C1 N1 N2 120.31(15) . . ?
C1 N1 C3 121.05(16) . . ?
N2 N1 C3 118.63(16) . . ?
N1 N2 Pd1 119.77(12) . . ?
N1 N2 H1 120.1 . . ?
Pd1 N2 H1 120.1 . . ?
C1 N3 N4 118.24(16) . . ?
C2 N4 N3 120.69(17) . . ?
N3 C1 N1 123.30(16) . . ?
N3 C1 S1 119.12(14) . . ?
N1 C1 S1 117.57(14) . . ?
N4 C2 C3 123.73(16) . . ?
N4 C2 C4 118.21(18) . . ?
C3 C2 C4 118.06(18) . . ?
O1 C3 N1 119.68(17) . . ?
O1 C3 C2 127.42(16) . . ?
N1 C3 C2 112.90(16) . . ?
C2 C4 H41 109.5 . . ?
C2 C4 H42 109.5 . . ?
H41 C4 H42 109.5 . . ?
C2 C4 H43 109.5 . . ?
H41 C4 H43 109.5 . . ?
H42 C4 H43 109.5 . . ?
C11 P1 C17 109.35(9) . . ?
C11 P1 C5 103.80(8) . . ?
C17 P1 C5 99.94(8) . . ?
C11 P1 Pd1 113.07(6) . . ?
C17 P1 Pd1 115.88(7) . . ?
C5 P1 Pd1 113.43(6) . . ?
C6 C5 C10 119.07(17) . . ?
C6 C5 P1 123.86(14) . . ?
C10 C5 P1 117.01(14) . . ?
C7 C6 C5 119.94(18) . . ?
C7 C6 H61 120.0 . . ?
C5 C6 H61 120.0 . . ?
C8 C7 C6 120.80(19) . . ?
C8 C7 H71 119.6 . . ?
C6 C7 H71 119.6 . . ?
C7 C8 C9 119.52(18) . . ?
C7 C8 H81 120.2 . . ?
C9 C8 H81 120.2 . . ?
C10 C9 C8 120.23(19) . . ?
C10 C9 H91 119.9 . . ?
C8 C9 H91 119.9 . . ?
C9 C10 C5 120.42(18) . . ?
C9 C10 H101 119.8 . . ?
C5 C10 H101 119.8 . . ?
C12 C11 C16 119.38(17) . . ?
C12 C11 P1 124.53(14) . . ?
C16 C11 P1 116.04(14) . . ?
C13 C12 C11 119.85(17) . . ?
C13 C12 H121 120.1 . . ?
C11 C12 H121 120.1 . . ?
C14 C13 C12 120.36(19) . . ?
C14 C13 H131 119.8 . . ?
C12 C13 H131 119.8 . . ?
C13 C14 C15 120.16(18) . . ?
C13 C14 H141 119.9 . . ?
C15 C14 H141 119.9 . . ?
C16 C15 C14 119.86(18) . . ?
C16 C15 H151 120.1 . . ?
C14 C15 H151 120.1 . . ?
C15 C16 C11 120.35(18) . . ?
C15 C16 H161 119.8 . . ?
C11 C16 H161 119.8 . . ?
C22 C17 C18 119.40(17) . . ?
C22 C17 P1 120.50(15) . . ?
C18 C17 P1 119.93(14) . . ?
C19 C18 C17 120.06(18) . . ?
C19 C18 H181 120.0 . . ?
C17 C18 H181 120.0 . . ?
C18 C19 C20 119.93(19) . . ?
C18 C19 H191 120.0 . . ?
C20 C19 H191 120.0 . . ?
C21 C20 C19 120.52(19) . . ?
C21 C20 H201 119.7 . . ?
C19 C20 H201 119.7 . . ?
C20 C21 C22 119.58(19) . . ?
C20 C21 H211 120.2 . . ?
C22 C21 H211 120.2 . . ?
C17 C22 C21 120.46(19) . . ?
C17 C22 H221 119.8 . . ?
C21 C22 H221 119.8 . . ?
C35 P2 C29 105.29(9) . . ?
C35 P2 C23 102.70(9) . . ?
C29 P2 C23 102.99(8) . . ?
C35 P2 Pd1 107.97(6) . . ?
C29 P2 Pd1 113.84(6) . . ?
C23 P2 Pd1 122.39(6) . . ?
C28 C23 C24 118.76(18) . . ?
C28 C23 P2 123.00(15) . . ?
C24 C23 P2 118.20(14) . . ?
C25 C24 C23 120.42(19) . . ?
C25 C24 H241 119.8 . . ?
C23 C24 H241 119.8 . . ?
C26 C25 C24 120.0(2) . . ?
C26 C25 H251 120.0 . . ?
C24 C25 H251 120.0 . . ?
C27 C26 C25 120.18(19) . . ?
C27 C26 H261 119.9 . . ?
C25 C26 H261 119.9 . . ?
C26 C27 C28 120.3(2) . . ?
C26 C27 H271 119.9 . . ?
C28 C27 H271 119.9 . . ?
C27 C28 C23 120.4(2) . . ?
C27 C28 H281 119.8 . . ?
C23 C28 H281 119.8 . . ?
C34 C29 C30 118.89(17) . . ?
C34 C29 P2 120.63(13) . . ?
C30 C29 P2 120.42(15) . . ?
C31 C30 C29 120.26(18) . . ?
C31 C30 H301 119.9 . . ?
C29 C30 H301 119.9 . . ?
C30 C31 C32 120.25(17) . . ?
C30 C31 H311 119.9 . . ?
C32 C31 H311 119.9 . . ?
C33 C32 C31 120.06(18) . . ?
C33 C32 H321 120.0 . . ?
C31 C32 H321 120.0 . . ?
C32 C33 C34 120.17(19) . . ?
C32 C33 H331 119.9 . . ?
C34 C33 H331 119.9 . . ?
C33 C34 C29 120.36(17) . . ?
C33 C34 H341 119.8 . . ?
C29 C34 H341 119.8 . . ?
C40 C35 C36 119.22(18) . . ?
C40 C35 P2 123.19(14) . . ?
C36 C35 P2 117.56(15) . . ?
C37 C36 C35 120.50(19) . . ?
C37 C36 H361 119.7 . . ?
C35 C36 H361 119.7 . . ?
C38 C37 C36 119.61(19) . . ?
C38 C37 H371 120.2 . . ?
C36 C37 H371 120.2 . . ?
C39 C38 C37 120.10(19) . . ?
C39 C38 H381 119.9 . . ?
C37 C38 H381 119.9 . . ?
C38 C39 C40 120.6(2) . . ?
C38 C39 H391 119.7 . . ?
C40 C39 H391 119.7 . . ?
C39 C40 C35 119.94(19) . . ?
C39 C40 H401 120.0 . . ?
C35 C40 H401 120.0 . . ?

loop_
_geom_bond_atom_site_label_1
_geom_bond_atom_site_label_2
_geom_bond_distance
_geom_bond_site_symmetry_2
_geom_bond_publ_flag
Pd1 N2 1.9957(17) . ?
Pd1 P2 2.2909(5) . ?
Pd1 P1 2.2998(5) . ?
Pd1 S1 2.3055(5) . ?
S1 C1 1.7366(18) . ?
O1 C3 1.238(2) . ?
N1 C1 1.358(2) . ?
N1 N2 1.361(2) . ?
N1 C3 1.391(2) . ?
N2 H1 0.8800 . ?
N3 C1 1.317(3) . ?
N3 N4 1.359(2) . ?
N4 C2 1.313(3) . ?
C2 C3 1.430(3) . ?
C2 C4 1.501(3) . ?
C4 H41 0.9800 . ?
C4 H42 0.9800 . ?
C4 H43 0.9800 . ?
P1 C11 1.8091(19) . ?
P1 C17 1.8153(18) . ?
P1 C5 1.8286(18) . ?
C5 C6 1.392(3) . ?
C5 C10 1.396(3) . ?
C6 C7 1.390(3) . ?
C6 H61 0.9500 . ?
C7 C8 1.379(3) . ?
C7 H71 0.9500 . ?
C8 C9 1.387(3) . ?
C8 H81 0.9500 . ?
C9 C10 1.385(3) . ?
C9 H91 0.9500 . ?
C10 H101 0.9500 . ?
C11 C12 1.390(3) . ?
C11 C16 1.403(3) . ?
C12 C13 1.386(3) . ?
C12 H121 0.9500 . ?
C13 C14 1.385(3) . ?
C13 H131 0.9500 . ?
C14 C15 1.386(3) . ?
C14 H141 0.9500 . ?
C15 C16 1.378(3) . ?
C15 H151 0.9500 . ?
C16 H161 0.9500 . ?
C17 C22 1.386(3) . ?
C17 C18 1.399(3) . ?
C18 C19 1.382(3) . ?
C18 H181 0.9500 . ?
C19 C20 1.386(3) . ?
C19 H191 0.9500 . ?
C20 C21 1.383(3) . ?
C20 H201 0.9500 . ?
C21 C22 1.389(3) . ?
C21 H211 0.9500 . ?
C22 H221 0.9500 . ?
P2 C35 1.8229(19) . ?
P2 C29 1.8230(19) . ?
P2 C23 1.8272(19) . ?
C23 C28 1.390(3) . ?
C23 C24 1.399(3) . ?
C24 C25 1.384(3) . ?
C24 H241 0.9500 . ?
C25 C26 1.380(3) . ?
C25 H251 0.9500 . ?
C26 C27 1.376(3) . ?
C26 H261 0.9500 . ?
C27 C28 1.387(3) . ?
C27 H271 0.9500 . ?
C28 H281 0.9500 . ?
C29 C34 1.392(3) . ?
C29 C30 1.403(2) . ?
C30 C31 1.382(3) . ?
C30 H301 0.9500 . ?
C31 C32 1.384(3) . ?
C31 H311 0.9500 . ?
C32 C33 1.381(3) . ?
C32 H321 0.9500 . ?
C33 C34 1.389(3) . ?
C33 H331 0.9500 . ?
C34 H341 0.9500 . ?
C35 C40 1.392(3) . ?
C35 C36 1.398(3) . ?
C36 C37 1.389(3) . ?
C36 H361 0.9500 . ?
C37 C38 1.387(3) . ?
C37 H371 0.9500 . ?
C38 C39 1.383(3) . ?
C38 H381 0.9500 . ?
C39 C40 1.386(3) . ?
C39 H391 0.9500 . ?
C40 H401 0.9500 . ?
